data_7047684
loop_
_publ_author_name
'Ringgold, Marissa'
'Wu, Wen'
'Stuber, Matthew'
'Kornienko, Anna Y.'
'Emge, Thomas J.'
'Brennan, John G.'

_publ_section_title
;
 Monomeric thorium chalcogenolates with bipyridine and terpyridine
 ligands.
;
_journal_issue 41
_journal_name_full 'Dalton transactions (Cambridge, England : 2003)'
_journal_page_first 14652
_journal_page_last 14661
_journal_paper_doi 10.1039/c8dt02543f
_journal_volume 47
_journal_year 2018
_chemical_formula_sum 'C52 H32 F20 N4 O2 Se4 Th'
_chemical_formula_weight 1672.69
_space_group_crystal_system monoclinic
_space_group_IT_number 15
_space_group_name_Hall '-C 2yc'
_space_group_name_H-M_alt 'C 1 2/c 1'
_symmetry_space_group_name_Hall '-C 2yc'
_symmetry_space_group_name_H-M 'C 1 2/c 1'
_atom_sites_solution_hydrogens geom
_audit_creation_method SHELXL-2014/7
_audit_update_record
;
2018-05-07 deposited with the CCDC.
2018-09-21 downloaded from the CCDC.
;
_cell_angle_alpha 90
_cell_angle_beta 114.2965(9)
_cell_angle_gamma 90
_cell_formula_units_Z 4
_cell_length_a 26.3395(13)
_cell_length_b 12.7499(6)
_cell_length_c 17.3963(8)
_cell_measurement_reflns_used 7847
_cell_measurement_temperature 100(2)
_cell_measurement_theta_max 30.45
_cell_measurement_theta_min 2.41
_cell_volume 5324.7(4)
_computing_cell_refinement 'Bruker SAINT'
_computing_data_collection 'Bruker SMART APEX'
_computing_data_reduction 'Bruker SAINT'
_computing_molecular_graphics 'Bruker SHELXTL'
_computing_publication_material 'Bruker SHELXTL'
_computing_structure_refinement 'SHELXL-2014/7 (Sheldrick, 2014)'
_computing_structure_solution 'SHELXS-97 (Sheldrick 2008)'
_diffrn_ambient_temperature 100(2)
_diffrn_measured_fraction_theta_full 1.000
_diffrn_measured_fraction_theta_max 0.998
_diffrn_measurement_device_type 'Bruker SMART APEX CCD'
_diffrn_measurement_method '\f and \w scans'
_diffrn_radiation_type MoK\a
_diffrn_radiation_wavelength 0.71073
_diffrn_reflns_av_R_equivalents 0.0357
_diffrn_reflns_av_unetI/netI 0.0360
_diffrn_reflns_Laue_measured_fraction_full 1.000
_diffrn_reflns_Laue_measured_fraction_max 0.998
_diffrn_reflns_limit_h_max 37
_diffrn_reflns_limit_h_min -37
_diffrn_reflns_limit_k_max 18
_diffrn_reflns_limit_k_min -18
_diffrn_reflns_limit_l_max 24
_diffrn_reflns_limit_l_min -24
_diffrn_reflns_number 31323
_diffrn_reflns_point_group_measured_fraction_full 1.000
_diffrn_reflns_point_group_measured_fraction_max 0.998
_diffrn_reflns_theta_full 25.242
_diffrn_reflns_theta_max 30.517
_diffrn_reflns_theta_min 1.697
_exptl_absorpt_coefficient_mu 5.652
_exptl_absorpt_correction_T_max 0.7461
_exptl_absorpt_correction_T_min 0.5608
_exptl_absorpt_correction_type multi-scan
_exptl_absorpt_process_details 'Bruker SAINT (SADABS)'
_exptl_crystal_colour colourless
_exptl_crystal_density_diffrn 2.087
_exptl_crystal_description lathe
_exptl_crystal_F_000 3176
_exptl_crystal_size_max 0.300
_exptl_crystal_size_mid 0.250
_exptl_crystal_size_min 0.150
_refine_diff_density_max 1.423
_refine_diff_density_min -1.473
_refine_diff_density_rms 0.108
_refine_ls_extinction_method none
_refine_ls_goodness_of_fit_ref 1.005
_refine_ls_hydrogen_treatment constr
_refine_ls_matrix_type full
_refine_ls_number_parameters 420
_refine_ls_number_reflns 8110
_refine_ls_number_restraints 805
_refine_ls_restrained_S_all 0.976
_refine_ls_R_factor_all 0.0358
_refine_ls_R_factor_gt 0.0271
_refine_ls_shift/su_max 0.003
_refine_ls_shift/su_mean 0.000
_refine_ls_structure_factor_coef Fsqd
_refine_ls_weighting_details 'w=1/[\s^2^(Fo^2^)+(0.0300P)^2^+6.0000P] where P=(Fo^2^+2Fc^2^)/3'
_refine_ls_weighting_scheme calc
_refine_ls_wR_factor_gt 0.0605
_refine_ls_wR_factor_ref 0.0635
_reflns_Friedel_coverage 0.000
_reflns_number_gt 6966
_reflns_number_total 8110
_reflns_threshold_expression 'I > 2\s(I)'
_cod_data_source_file c8dt02543f2.cif
_cod_data_source_block ThSeCF-bipyTHF_C2c
_cod_depositor_comments 'Adding full bibliography for 7047683--7047687.cif.'
_cod_database_code 7047684
_shelx_shelxl_version_number 2014/7
_shelx_space_group_comment
; 
The symmetry employed for this shelxl refinement is uniquely defined 
by the following loop, which should always be used as a source of 
symmetry information in preference to the above space-group names. 
They are only intended as comments. 
;
_shelx_estimated_absorpt_t_min 0.282
_shelx_estimated_absorpt_t_max 0.484

loop_
_space_group_symop_operation_xyz
'x, y, z'
'-x, y, -z+1/2'
'x+1/2, y+1/2, z'
'-x+1/2, y+1/2, -z+1/2'
'-x, -y, -z'
'x, -y, z-1/2'
'-x+1/2, -y+1/2, -z'
'x+1/2, -y+1/2, z-1/2'

loop_
_atom_site_label
_atom_site_type_symbol
_atom_site_fract_x
_atom_site_fract_y
_atom_site_fract_z
_atom_site_U_iso_or_equiv
_atom_site_adp_type
_atom_site_occupancy
_atom_site_site_symmetry_order
_atom_site_calc_flag
_atom_site_refinement_flags_posn
_atom_site_refinement_flags_adp
_atom_site_refinement_flags_occupancy
_atom_site_disorder_assembly
_atom_site_disorder_group
Th1 Th 0.5000 0.18423(2) 0.7500 0.01917(4) Uani 1 2 d S TU P . .
Se1 Se 0.41059(2) 0.06373(2) 0.77255(2) 0.02472(6) Uani 1 1 d . U . . .
Se2 Se 0.54413(2) 0.28272(2) 0.63213(2) 0.02693(6) Uani 1 1 d . U . . .
F1 F 0.46047(7) -0.15685(15) 0.77946(11) 0.0357(4) Uani 1 1 d . U . . .
F2 F 0.42524(9) -0.31678(14) 0.67047(13) 0.0451(5) Uani 1 1 d . U . . .
F3 F 0.33116(8) -0.29667(15) 0.52536(13) 0.0458(5) Uani 1 1 d . U . . .
F4 F 0.27348(7) -0.11386(15) 0.49057(11) 0.0384(4) Uani 1 1 d . U . . .
F5 F 0.30678(6) 0.04571(13) 0.60041(10) 0.0316(4) Uani 1 1 d . U . . .
F6 F 0.47355(8) 0.19626(16) 0.45195(11) 0.0415(5) Uani 1 1 d . U . . .
F7 F 0.38855(9) 0.2853(3) 0.32310(13) 0.0756(9) Uani 1 1 d . U . . .
F8 F 0.35248(11) 0.4799(3) 0.33985(15) 0.0934(11) Uani 1 1 d . U . . .
F9 F 0.40197(12) 0.5846(2) 0.48893(17) 0.0768(9) Uani 1 1 d . U . . .
F10 F 0.48707(9) 0.49817(16) 0.61771(14) 0.0499(5) Uani 1 1 d . U . . .
N1 N 0.43835(9) 0.10520(19) 0.60180(13) 0.0237(5) Uani 1 1 d . U . . .
N2 N 0.41553(9) 0.29621(19) 0.65002(14) 0.0256(5) Uani 1 1 d . U . . .
C1 C 0.38592(11) -0.0483(2) 0.69263(16) 0.0250(5) Uani 1 1 d . U . . .
C2 C 0.41436(11) -0.1433(2) 0.70783(17) 0.0285(6) Uani 1 1 d . U . . .
C3 C 0.39682(13) -0.2265(2) 0.65301(19) 0.0316(6) Uani 1 1 d . U . . .
C4 C 0.34904(13) -0.2166(2) 0.57916(19) 0.0326(6) Uani 1 1 d . U . . .
C5 C 0.31946(11) -0.1238(2) 0.56226(17) 0.0296(6) Uani 1 1 d . U . . .
C6 C 0.33793(11) -0.0423(2) 0.61902(17) 0.0264(5) Uani 1 1 d . U . . .
C7 C 0.48294(13) 0.3433(3) 0.53997(19) 0.0334(7) Uani 1 1 d . U . . .
C8 C 0.45735(13) 0.2924(3) 0.46317(19) 0.0383(8) Uani 1 1 d . U . . .
C9 C 0.41340(15) 0.3382(4) 0.3960(2) 0.0550(11) Uani 1 1 d . U . . .
C10 C 0.39522(16) 0.4360(4) 0.4050(2) 0.0636(13) Uani 1 1 d . U . . .
C11 C 0.41950(17) 0.4882(3) 0.4793(3) 0.0568(11) Uani 1 1 d . U . . .
C12 C 0.46345(15) 0.4427(3) 0.5457(2) 0.0423(8) Uani 1 1 d . U . . .
C13 C 0.39157(11) 0.1542(2) 0.54849(16) 0.0264(6) Uani 1 1 d . U . . .
C14 C 0.45225(11) 0.0138(2) 0.57614(17) 0.0273(6) Uani 1 1 d . U . . .
H14 H 0.4848 -0.0216 0.6135 0.033 Uiso 1 1 calc R U . . .
C15 C 0.42146(11) -0.0309(3) 0.49811(17) 0.0317(6) Uani 1 1 d . U . . .
H15 H 0.4328 -0.0950 0.4821 0.038 Uiso 1 1 calc R U . . .
C16 C 0.37397(12) 0.0200(3) 0.44447(18) 0.0366(7) Uani 1 1 d . U . . .
H16 H 0.3520 -0.0085 0.3904 0.044 Uiso 1 1 calc R U . . .
C17 C 0.35850(12) 0.1128(3) 0.46973(17) 0.0351(7) Uani 1 1 d . U . . .
H17 H 0.3255 0.1480 0.4336 0.042 Uiso 1 1 calc R U . . .
C18 C 0.37757(11) 0.2554(2) 0.57684(16) 0.0268(6) Uani 1 1 d . U . . .
C19 C 0.40586(12) 0.3920(2) 0.67348(18) 0.0301(6) Uani 1 1 d . U . . .
H19 H 0.4331 0.4216 0.7237 0.036 Uiso 1 1 calc R U . . .
C20 C 0.35845(13) 0.4497(3) 0.62844(19) 0.0368(7) Uani 1 1 d . U . . .
H20 H 0.3533 0.5174 0.6469 0.044 Uiso 1 1 calc R U . . .
C21 C 0.31868(13) 0.4062(3) 0.5556(2) 0.0403(8) Uani 1 1 d . U . . .
H21 H 0.2851 0.4428 0.5241 0.048 Uiso 1 1 calc R U . . .
C22 C 0.32836(12) 0.3091(3) 0.52923(19) 0.0358(7) Uani 1 1 d . U . . .
H22 H 0.3017 0.2789 0.4789 0.043 Uiso 1 1 calc R U . . .
O1A O 0.2580(2) 0.1974(5) 0.3175(3) 0.0476(15) Uani 0.5 1 d D U P A 1
C23A C 0.2110(4) 0.2624(8) 0.2751(4) 0.062(2) Uani 0.5 1 d D U P A 1
H23A H 0.2150 0.3290 0.3063 0.074 Uiso 0.5 1 calc R U P A 1
H23B H 0.1767 0.2268 0.2714 0.074 Uiso 0.5 1 calc R U P A 1
C24A C 0.2078(4) 0.2835(7) 0.1896(4) 0.058(2) Uani 0.5 1 d D U P A 1
H24A H 0.2211 0.3552 0.1860 0.069 Uiso 0.5 1 calc R U P A 1
H24B H 0.1691 0.2758 0.1467 0.069 Uiso 0.5 1 calc R U P A 1
C25A C 0.2451(5) 0.2028(9) 0.1772(5) 0.068(3) Uani 0.5 1 d D U P A 1
H25A H 0.2244 0.1603 0.1262 0.081 Uiso 0.5 1 calc R U P A 1
H25B H 0.2771 0.2367 0.1712 0.081 Uiso 0.5 1 calc R U P A 1
C26A C 0.2646(3) 0.1359(6) 0.2544(4) 0.0451(18) Uani 0.5 1 d D U P A 1
H26A H 0.2420 0.0712 0.2437 0.054 Uiso 0.5 1 calc R U P A 1
H26B H 0.3041 0.1162 0.2720 0.054 Uiso 0.5 1 calc R U P A 1
O1B O 0.2442(2) 0.2326(4) 0.3314(3) 0.0418(12) Uani 0.5 1 d D U P B 2
C23B C 0.2236(3) 0.1469(6) 0.2748(4) 0.0497(16) Uani 0.5 1 d D U P B 2
H23C H 0.1823 0.1468 0.2485 0.060 Uiso 0.5 1 calc R U P B 2
H23D H 0.2368 0.0794 0.3045 0.060 Uiso 0.5 1 calc R U P B 2
C24B C 0.2463(5) 0.1641(6) 0.2103(6) 0.058(2) Uani 0.5 1 d D U P B 2
H24C H 0.2224 0.1306 0.1561 0.070 Uiso 0.5 1 calc R U P B 2
H24D H 0.2846 0.1361 0.2297 0.070 Uiso 0.5 1 calc R U P B 2
C25B C 0.2456(5) 0.2824(6) 0.2020(5) 0.063(2) Uani 0.5 1 d D U P B 2
H25C H 0.2790 0.3074 0.1949 0.076 Uiso 0.5 1 calc R U P B 2
H25D H 0.2119 0.3061 0.1533 0.076 Uiso 0.5 1 calc R U P B 2
C26B C 0.2456(3) 0.3212(5) 0.2830(4) 0.0471(16) Uani 0.5 1 d D U P B 2
H26C H 0.2795 0.3632 0.3141 0.056 Uiso 0.5 1 calc R U P B 2
H26D H 0.2126 0.3660 0.2717 0.056 Uiso 0.5 1 calc R U P B 2

loop_
_atom_site_aniso_label
_atom_site_aniso_U_11
_atom_site_aniso_U_22
_atom_site_aniso_U_33
_atom_site_aniso_U_23
_atom_site_aniso_U_13
_atom_site_aniso_U_12
Th1 0.01321(6) 0.03397(8) 0.00897(6) 0.000 0.00318(4) 0.000
Se1 0.01910(12) 0.04039(16) 0.01503(12) -0.00507(10) 0.00739(10) -0.00525(10)
Se2 0.02549(13) 0.03948(16) 0.01625(13) 0.00711(10) 0.00902(10) 0.00408(11)
F1 0.0275(9) 0.0498(11) 0.0239(9) 0.0054(7) 0.0048(7) 0.0060(7)
F2 0.0436(11) 0.0385(11) 0.0498(12) 0.0040(9) 0.0157(10) 0.0111(8)
F3 0.0409(11) 0.0426(11) 0.0481(12) -0.0197(9) 0.0123(9) -0.0051(8)
F4 0.0266(9) 0.0500(11) 0.0255(9) -0.0131(8) -0.0025(7) 0.0004(8)
F5 0.0230(8) 0.0385(9) 0.0263(8) -0.0072(7) 0.0029(7) 0.0063(7)
F6 0.0316(9) 0.0679(13) 0.0219(9) -0.0040(8) 0.0080(7) 0.0151(9)
F7 0.0402(12) 0.159(3) 0.0191(10) 0.0031(13) 0.0040(9) 0.0374(14)
F8 0.0667(16) 0.173(3) 0.0464(14) 0.0571(17) 0.0289(12) 0.0846(19)
F9 0.100(2) 0.0821(17) 0.0817(17) 0.0494(14) 0.0711(16) 0.0652(15)
F10 0.0705(14) 0.0443(11) 0.0516(12) 0.0103(9) 0.0421(11) 0.0156(10)
N1 0.0163(10) 0.0420(13) 0.0126(10) -0.0023(9) 0.0056(8) 0.0010(9)
N2 0.0196(10) 0.0423(14) 0.0148(10) 0.0011(9) 0.0070(8) 0.0078(9)
C1 0.0225(12) 0.0367(15) 0.0167(12) -0.0031(10) 0.0089(10) -0.0021(10)
C2 0.0230(13) 0.0412(16) 0.0196(13) 0.0039(11) 0.0071(11) 0.0025(11)
C3 0.0325(15) 0.0331(15) 0.0310(15) 0.0009(12) 0.0147(12) 0.0056(12)
C4 0.0331(15) 0.0340(15) 0.0307(15) -0.0095(12) 0.0132(13) -0.0050(12)
C5 0.0220(13) 0.0415(16) 0.0198(13) -0.0058(11) 0.0028(10) -0.0016(11)
C6 0.0213(12) 0.0352(15) 0.0227(13) -0.0040(11) 0.0091(10) -0.0001(11)
C7 0.0315(15) 0.0495(18) 0.0239(14) 0.0140(12) 0.0161(12) 0.0151(13)
C8 0.0314(15) 0.066(2) 0.0199(14) 0.0100(13) 0.0130(12) 0.0207(14)
C9 0.0400(18) 0.109(3) 0.0193(15) 0.0178(17) 0.0160(14) 0.037(2)
C10 0.053(2) 0.114(3) 0.0336(19) 0.042(2) 0.0283(17) 0.054(2)
C11 0.066(2) 0.073(3) 0.053(2) 0.0382(19) 0.0458(19) 0.045(2)
C12 0.0504(19) 0.054(2) 0.0353(17) 0.0178(15) 0.0305(15) 0.0204(16)
C13 0.0160(11) 0.0493(16) 0.0134(12) -0.0023(11) 0.0056(9) 0.0019(11)
C14 0.0199(12) 0.0444(16) 0.0178(12) -0.0056(11) 0.0077(10) 0.0023(11)
C15 0.0208(12) 0.0528(18) 0.0205(13) -0.0146(12) 0.0075(11) 0.0000(12)
C16 0.0226(13) 0.068(2) 0.0164(13) -0.0125(13) 0.0052(11) 0.0025(13)
C17 0.0201(13) 0.066(2) 0.0150(13) -0.0071(13) 0.0026(10) 0.0080(13)
C18 0.0184(12) 0.0460(16) 0.0161(12) 0.0019(11) 0.0073(10) 0.0061(11)
C19 0.0262(13) 0.0439(17) 0.0204(13) -0.0007(11) 0.0096(11) 0.0063(12)
C20 0.0317(15) 0.0500(19) 0.0282(15) 0.0026(13) 0.0119(13) 0.0150(13)
C21 0.0260(15) 0.059(2) 0.0312(16) 0.0050(14) 0.0065(12) 0.0178(14)
C22 0.0221(13) 0.059(2) 0.0213(14) 0.0033(13) 0.0042(11) 0.0084(13)
O1A 0.037(3) 0.076(4) 0.025(3) 0.009(2) 0.007(2) 0.029(3)
C23A 0.056(4) 0.096(5) 0.035(4) 0.016(4) 0.021(3) 0.039(4)
C24A 0.057(4) 0.080(5) 0.038(4) 0.025(3) 0.022(3) 0.029(4)
C25A 0.068(5) 0.098(6) 0.036(4) 0.012(4) 0.021(4) 0.040(5)
C26A 0.038(4) 0.051(4) 0.032(4) -0.009(3) 0.000(3) 0.016(3)
O1B 0.037(3) 0.058(3) 0.022(2) 0.002(2) 0.004(2) 0.008(2)
C23B 0.043(4) 0.066(4) 0.040(4) -0.010(3) 0.017(3) -0.012(3)
C24B 0.065(5) 0.070(5) 0.047(5) -0.008(4) 0.031(4) -0.003(4)
C25B 0.080(5) 0.072(5) 0.039(4) 0.017(4) 0.025(4) 0.014(5)
C26B 0.046(4) 0.055(4) 0.037(3) 0.004(3) 0.013(3) 0.020(3)

loop_
_atom_type_symbol
_atom_type_description
_atom_type_scat_dispersion_real
_atom_type_scat_dispersion_imag
_atom_type_scat_source
C C 0.0033 0.0016 'International Tables Vol C Tables 4.2.6.8 and 6.1.1.4'
H H 0.0000 0.0000 'International Tables Vol C Tables 4.2.6.8 and 6.1.1.4'
N N 0.0061 0.0033 'International Tables Vol C Tables 4.2.6.8 and 6.1.1.4'
O O 0.0106 0.0060 'International Tables Vol C Tables 4.2.6.8 and 6.1.1.4'
F F 0.0171 0.0103 'International Tables Vol C Tables 4.2.6.8 and 6.1.1.4'
Se Se -0.0929 2.2259 'International Tables Vol C Tables 4.2.6.8 and 6.1.1.4'
Th Th -7.2400 8.8979 'International Tables Vol C Tables 4.2.6.8 and 6.1.1.4'

loop_
_geom_angle_atom_site_label_1
_geom_angle_atom_site_label_2
_geom_angle_atom_site_label_3
_geom_angle
_geom_angle_site_symmetry_1
_geom_angle_site_symmetry_3
N2 Th1 N2 113.77(11) . 2_656
N2 Th1 N1 62.72(7) . .
N2 Th1 N1 151.52(7) 2_656 .
N2 Th1 N1 151.52(7) . 2_656
N2 Th1 N1 62.72(7) 2_656 2_656
N1 Th1 N1 134.72(11) . 2_656
N2 Th1 Se1 82.32(5) . .
N2 Th1 Se1 134.34(5) 2_656 .
N1 Th1 Se1 74.14(5) . .
N1 Th1 Se1 82.82(5) 2_656 .
N2 Th1 Se1 134.34(5) . 2_656
N2 Th1 Se1 82.32(5) 2_656 2_656
N1 Th1 Se1 82.82(5) . 2_656
N1 Th1 Se1 74.14(5) 2_656 2_656
Se1 Th1 Se1 117.697(12) . 2_656
N2 Th1 Se2 77.33(5) . .
N2 Th1 Se2 76.37(5) 2_656 .
N1 Th1 Se2 75.35(5) . .
N1 Th1 Se2 124.99(5) 2_656 .
Se1 Th1 Se2 148.611(7) . .
Se1 Th1 Se2 64.987(8) 2_656 .
N2 Th1 Se2 76.37(5) . 2_656
N2 Th1 Se2 77.34(5) 2_656 2_656
N1 Th1 Se2 124.99(5) . 2_656
N1 Th1 Se2 75.35(5) 2_656 2_656
Se1 Th1 Se2 64.986(8) . 2_656
Se1 Th1 Se2 148.612(7) 2_656 2_656
Se2 Th1 Se2 130.783(12) . 2_656
C1 Se1 Th1 109.95(8) . .
C7 Se2 Th1 108.15(9) . .
C13 N1 C14 117.8(2) . .
C13 N1 Th1 121.22(18) . .
C14 N1 Th1 120.98(17) . .
C19 N2 C18 118.3(2) . .
C19 N2 Th1 120.65(18) . .
C18 N2 Th1 120.78(18) . .
C6 C1 C2 116.1(3) . .
C6 C1 Se1 122.7(2) . .
C2 C1 Se1 121.2(2) . .
F1 C2 C3 117.5(3) . .
F1 C2 C1 119.8(3) . .
C3 C2 C1 122.7(3) . .
F2 C3 C2 120.7(3) . .
F2 C3 C4 120.0(3) . .
C2 C3 C4 119.4(3) . .
F3 C4 C5 120.1(3) . .
F3 C4 C3 120.3(3) . .
C5 C4 C3 119.6(3) . .
F4 C5 C6 120.8(3) . .
F4 C5 C4 119.7(3) . .
C6 C5 C4 119.5(3) . .
F5 C6 C5 117.1(2) . .
F5 C6 C1 120.2(2) . .
C5 C6 C1 122.7(3) . .
C12 C7 C8 116.8(3) . .
C12 C7 Se2 121.3(3) . .
C8 C7 Se2 121.9(2) . .
F6 C8 C7 120.8(3) . .
F6 C8 C9 117.8(3) . .
C7 C8 C9 121.4(3) . .
F7 C9 C10 120.5(3) . .
F7 C9 C8 119.7(4) . .
C10 C9 C8 119.7(4) . .
F8 C10 C11 120.1(4) . .
F8 C10 C9 119.5(4) . .
C11 C10 C9 120.4(3) . .
F9 C11 C10 120.9(3) . .
F9 C11 C12 119.4(4) . .
C10 C11 C12 119.7(3) . .
F10 C12 C11 117.7(3) . .
F10 C12 C7 120.3(3) . .
C11 C12 C7 122.0(4) . .
N1 C13 C17 121.7(3) . .
N1 C13 C18 117.1(2) . .
C17 C13 C18 121.2(3) . .
N1 C14 C15 123.4(3) . .
N1 C14 H14 118.3 . .
C15 C14 H14 118.3 . .
C16 C15 C14 118.2(3) . .
C16 C15 H15 120.9 . .
C14 C15 H15 120.9 . .
C15 C16 C17 119.6(3) . .
C15 C16 H16 120.2 . .
C17 C16 H16 120.2 . .
C16 C17 C13 119.5(3) . .
C16 C17 H17 120.3 . .
C13 C17 H17 120.3 . .
N2 C18 C22 120.9(3) . .
N2 C18 C13 117.2(2) . .
C22 C18 C13 121.8(3) . .
N2 C19 C20 123.5(3) . .
N2 C19 H19 118.3 . .
C20 C19 H19 118.3 . .
C19 C20 C21 118.2(3) . .
C19 C20 H20 120.9 . .
C21 C20 H20 120.9 . .
C22 C21 C20 119.3(3) . .
C22 C21 H21 120.3 . .
C20 C21 H21 120.3 . .
C21 C22 C18 119.7(3) . .
C21 C22 H22 120.1 . .
C18 C22 H22 120.1 . .
C23A O1A C26A 106.2(5) . .
O1A C23A C24A 107.8(5) . .
O1A C23A H23A 110.1 . .
C24A C23A H23A 110.1 . .
O1A C23A H23B 110.1 . .
C24A C23A H23B 110.1 . .
H23A C23A H23B 108.5 . .
C23A C24A C25A 104.5(5) . .
C23A C24A H24A 110.9 . .
C25A C24A H24A 110.9 . .
C23A C24A H24B 110.9 . .
C25A C24A H24B 110.9 . .
H24A C24A H24B 108.9 . .
C26A C25A C24A 105.4(5) . .
C26A C25A H25A 110.7 . .
C24A C25A H25A 110.7 . .
C26A C25A H25B 110.7 . .
C24A C25A H25B 110.7 . .
H25A C25A H25B 108.8 . .
O1A C26A C25A 106.0(5) . .
O1A C26A H26A 110.5 . .
C25A C26A H26A 110.5 . .
O1A C26A H26B 110.5 . .
C25A C26A H26B 110.5 . .
H26A C26A H26B 108.7 . .
C26B O1B C23B 107.4(5) . .
O1B C23B C24B 104.5(5) . .
O1B C23B H23C 110.9 . .
C24B C23B H23C 110.9 . .
O1B C23B H23D 110.9 . .
C24B C23B H23D 110.9 . .
H23C C23B H23D 108.9 . .
C23B C24B C25B 103.1(5) . .
C23B C24B H24C 111.1 . .
C25B C24B H24C 111.1 . .
C23B C24B H24D 111.1 . .
C25B C24B H24D 111.1 . .
H24C C24B H24D 109.1 . .
C26B C25B C24B 104.1(5) . .
C26B C25B H25C 110.9 . .
C24B C25B H25C 110.9 . .
C26B C25B H25D 110.9 . .
C24B C25B H25D 110.9 . .
H25C C25B H25D 108.9 . .
O1B C26B C25B 107.8(5) . .
O1B C26B H26C 110.1 . .
C25B C26B H26C 110.1 . .
O1B C26B H26D 110.1 . .
C25B C26B H26D 110.1 . .
H26C C26B H26D 108.5 . .

loop_
_geom_bond_atom_site_label_1
_geom_bond_atom_site_label_2
_geom_bond_distance
_geom_bond_site_symmetry_2
Th1 N2 2.613(2) .
Th1 N2 2.613(2) 2_656
Th1 N1 2.618(2) .
Th1 N1 2.618(2) 2_656
Th1 Se1 2.9699(3) .
Th1 Se1 2.9699(3) 2_656
Th1 Se2 3.0155(3) .
Th1 Se2 3.0155(3) 2_656
Se1 C1 1.911(3) .
Se2 C7 1.907(3) .
F1 C2 1.346(3) .
F2 C3 1.338(3) .
F3 C4 1.334(3) .
F4 C5 1.340(3) .
F5 C6 1.348(3) .
F6 C8 1.339(4) .
F7 C9 1.345(5) .
F8 C10 1.347(4) .
F9 C11 1.347(4) .
F10 C12 1.347(4) .
N1 C13 1.352(3) .
N1 C14 1.351(4) .
N2 C19 1.345(4) .
N2 C18 1.357(4) .
C1 C6 1.383(4) .
C1 C2 1.391(4) .
C2 C3 1.373(4) .
C3 C4 1.386(4) .
C4 C5 1.379(4) .
C5 C6 1.378(4) .
C7 C12 1.386(4) .
C7 C8 1.385(5) .
C8 C9 1.390(4) .
C9 C10 1.368(6) .
C10 C11 1.357(6) .
C11 C12 1.383(5) .
C13 C17 1.390(4) .
C13 C18 1.481(4) .
C14 C15 1.386(4) .
C14 H14 0.9500 .
C15 C16 1.377(4) .
C15 H15 0.9500 .
C16 C17 1.380(4) .
C16 H16 0.9500 .
C17 H17 0.9500 .
C18 C22 1.397(4) .
C19 C20 1.382(4) .
C19 H19 0.9500 .
C20 C21 1.385(5) .
C20 H20 0.9500 .
C21 C22 1.380(5) .
C21 H21 0.9500 .
C22 H22 0.9500 .
O1A C23A 1.417(6) .
O1A C26A 1.416(6) .
C23A C24A 1.480(7) .
C23A H23A 0.9900 .
C23A H23B 0.9900 .
C24A C25A 1.498(9) .
C24A H24A 0.9900 .
C24A H24B 0.9900 .
C25A C26A 1.492(8) .
C25A H25A 0.9900 .
C25A H25B 0.9900 .
C26A H26A 0.9900 .
C26A H26B 0.9900 .
O1B C26B 1.417(6) .
O1B C23B 1.420(6) .
C23B C24B 1.489(8) .
C23B H23C 0.9900 .
C23B H23D 0.9900 .
C24B C25B 1.515(9) .
C24B H24C 0.9900 .
C24B H24D 0.9900 .
C25B C26B 1.494(7) .
C25B H25C 0.9900 .
C25B H25D 0.9900 .
C26B H26C 0.9900 .
C26B H26D 0.9900 .

loop_
_geom_torsion_atom_site_label_1
_geom_torsion_atom_site_label_2
_geom_torsion_atom_site_label_3
_geom_torsion_atom_site_label_4
_geom_torsion
C6 C1 C2 F1 -177.8(2)
Se1 C1 C2 F1 -0.8(4)
C6 C1 C2 C3 0.9(4)
Se1 C1 C2 C3 177.9(2)
F1 C2 C3 F2 -0.7(4)
C1 C2 C3 F2 -179.5(3)
F1 C2 C3 C4 179.0(3)
C1 C2 C3 C4 0.2(5)
F2 C3 C4 F3 0.1(5)
C2 C3 C4 F3 -179.6(3)
F2 C3 C4 C5 178.9(3)
C2 C3 C4 C5 -0.8(5)
F3 C4 C5 F4 -1.7(4)
C3 C4 C5 F4 179.5(3)
F3 C4 C5 C6 179.0(3)
C3 C4 C5 C6 0.2(5)
F4 C5 C6 F5 2.2(4)
C4 C5 C6 F5 -178.5(3)
F4 C5 C6 C1 -178.3(3)
C4 C5 C6 C1 1.1(4)
C2 C1 C6 F5 178.0(2)
Se1 C1 C6 F5 1.0(4)
C2 C1 C6 C5 -1.6(4)
Se1 C1 C6 C5 -178.5(2)
C12 C7 C8 F6 179.9(3)
Se2 C7 C8 F6 2.5(4)
C12 C7 C8 C9 -1.4(5)
Se2 C7 C8 C9 -178.9(3)
F6 C8 C9 F7 0.5(5)
C7 C8 C9 F7 -178.2(3)
F6 C8 C9 C10 179.4(3)
C7 C8 C9 C10 0.8(6)
F7 C9 C10 F8 -0.8(6)
C8 C9 C10 F8 -179.8(4)
F7 C9 C10 C11 178.4(4)
C8 C9 C10 C11 -0.5(6)
F8 C10 C11 F9 -0.8(6)
C9 C10 C11 F9 180.0(4)
F8 C10 C11 C12 -179.8(4)
C9 C10 C11 C12 1.0(6)
F9 C11 C12 F10 -0.4(5)
C10 C11 C12 F10 178.6(3)
F9 C11 C12 C7 179.3(3)
C10 C11 C12 C7 -1.7(6)
C8 C7 C12 F10 -178.4(3)
Se2 C7 C12 F10 -1.0(4)
C8 C7 C12 C11 1.9(5)
Se2 C7 C12 C11 179.4(3)
C14 N1 C13 C17 0.0(4)
Th1 N1 C13 C17 -179.9(2)
C14 N1 C13 C18 -178.7(2)
Th1 N1 C13 C18 1.4(3)
C13 N1 C14 C15 0.8(4)
Th1 N1 C14 C15 -179.3(2)
N1 C14 C15 C16 -0.7(5)
C14 C15 C16 C17 -0.2(5)
C15 C16 C17 C13 1.0(5)
N1 C13 C17 C16 -0.9(5)
C18 C13 C17 C16 177.8(3)
C19 N2 C18 C22 -3.2(4)
Th1 N2 C18 C22 170.8(2)
C19 N2 C18 C13 174.6(3)
Th1 N2 C18 C13 -11.3(3)
N1 C13 C18 N2 6.5(4)
C17 C13 C18 N2 -172.3(3)
N1 C13 C18 C22 -175.7(3)
C17 C13 C18 C22 5.6(4)
C18 N2 C19 C20 2.2(4)
Th1 N2 C19 C20 -171.9(2)
N2 C19 C20 C21 0.4(5)
C19 C20 C21 C22 -2.0(5)
C20 C21 C22 C18 0.9(5)
N2 C18 C22 C21 1.7(5)
C13 C18 C22 C21 -176.0(3)
C26A O1A C23A C24A -30.2(11)
O1A C23A C24A C25A 15.8(12)
C23A C24A C25A C26A 3.6(12)
C23A O1A C26A C25A 32.1(10)
C24A C25A C26A O1A -21.7(11)
C26B O1B C23B C24B 35.2(9)
O1B C23B C24B C25B -35.2(10)
C23B C24B C25B C26B 22.3(10)
C23B O1B C26B C25B -20.6(9)
C24B C25B C26B O1B -2.0(10)
